data_4113615
loop_
_publ_author_name
'Joshua S. Figueroa'
'Christopher C. Cummins'

_publ_section_title
;
 The Niobaziridine-Hydride Functional Group: Synthesis and Divergent
 Reactivity
;
_journal_name_full 'Journal of the American Chemical Society'
_journal_page_first 4020
_journal_page_last 4021
_journal_paper_doi 10.1021/ja028446y
_journal_volume 125
_journal_year 2003
_chemical_formula_sum 'C39 H60 N3 Nb'
_chemical_formula_weight 663.81
_chemical_name_common Nb(H)(tBu(H)C=NAr)(N[Np]Ar)2
_chemical_name_systematic
; 
 ? 
;
_space_group_IT_number 2
_symmetry_cell_setting triclinic
_symmetry_space_group_name_Hall '-P 1'
_symmetry_space_group_name_H-M 'P -1'
_atom_sites_solution_hydrogens geom
_atom_sites_solution_primary direct
_atom_sites_solution_secondary difmap
_audit_creation_method SHELXL-97
_cell_angle_alpha 79.0920(10)
_cell_angle_beta 84.3140(10)
_cell_angle_gamma 66.6050(10)
_cell_formula_units_Z 2
_cell_length_a 11.0193(7)
_cell_length_b 11.2042(7)
_cell_length_c 17.2591(12)
_cell_measurement_reflns_used 121
_cell_measurement_temperature 183(2)
_cell_measurement_theta_max 23.28
_cell_measurement_theta_min 2.37
_cell_volume 1919.7(2)
_computing_cell_refinement 'Bruker SMART'
_computing_data_collection 'Bruker SMART'
_computing_data_reduction 'Bruker SHELXTL'
_computing_molecular_graphics 'Bruker SHELXTL'
_computing_publication_material 'Bruker SHELXTL'
_computing_structure_refinement 'SHELXL-97 (Sheldrick, 1997)'
_computing_structure_solution 'SHELXS-97 (Sheldrick, 1990)'
_diffrn_ambient_temperature 183(2)
_diffrn_measured_fraction_theta_full 0.972
_diffrn_measured_fraction_theta_max 0.972
_diffrn_measurement_device_type 'CCD area detector'
_diffrn_measurement_method 'phi and omega scans'
_diffrn_radiation_monochromator graphite
_diffrn_radiation_source 'fine-focus sealed tube'
_diffrn_radiation_type MoK\a
_diffrn_radiation_wavelength 0.71073
_diffrn_reflns_av_R_equivalents 0.0617
_diffrn_reflns_av_sigmaI/netI 0.0370
_diffrn_reflns_limit_h_max 12
_diffrn_reflns_limit_h_min -11
_diffrn_reflns_limit_k_max 12
_diffrn_reflns_limit_k_min -10
_diffrn_reflns_limit_l_max 14
_diffrn_reflns_limit_l_min -19
_diffrn_reflns_number 7646
_diffrn_reflns_theta_full 23.28
_diffrn_reflns_theta_max 23.28
_diffrn_reflns_theta_min 2.37
_exptl_absorpt_coefficient_mu 0.341
_exptl_absorpt_correction_T_max 0.9165
_exptl_absorpt_correction_T_min 0.8163
_exptl_absorpt_correction_type empirical
_exptl_crystal_colour orange
_exptl_crystal_density_diffrn 1.148
_exptl_crystal_description block
_exptl_crystal_F_000 712
_exptl_crystal_size_max 0.62
_exptl_crystal_size_mid 0.42
_exptl_crystal_size_min 0.26
_refine_diff_density_max 0.821
_refine_diff_density_min -1.165
_refine_diff_density_rms 0.066
_refine_ls_extinction_method none
_refine_ls_goodness_of_fit_ref 1.042
_refine_ls_hydrogen_treatment mixed
_refine_ls_matrix_type full
_refine_ls_number_parameters 616
_refine_ls_number_reflns 5394
_refine_ls_number_restraints 0
_refine_ls_restrained_S_all 1.042
_refine_ls_R_factor_all 0.0418
_refine_ls_R_factor_gt 0.0403
_refine_ls_shift/su_max 0.003
_refine_ls_shift/su_mean 0.000
_refine_ls_structure_factor_coef Fsqd
_refine_ls_weighting_details 'calc w=1/[\s^2^(Fo^2^)+(0.0765P)^2^+1.1306P] where P=(Fo^2^+2Fc^2^)/3'
_refine_ls_weighting_scheme calc
_refine_ls_wR_factor_gt 0.1076
_refine_ls_wR_factor_ref 0.1092
_reflns_number_gt 5137
_reflns_number_total 5394
_reflns_threshold_expression >2sigma(I)
_cod_data_source_file ja028446ysi20030122_052029_1.cif
_cod_data_source_block 01159m
_cod_database_code 4113615

loop_
_symmetry_equiv_pos_as_xyz
'x, y, z'
'-x, -y, -z'

loop_
_atom_site_label
_atom_site_type_symbol
_atom_site_fract_x
_atom_site_fract_y
_atom_site_fract_z
_atom_site_U_iso_or_equiv
_atom_site_adp_type
_atom_site_occupancy
_atom_site_symmetry_multiplicity
_atom_site_calc_flag
_atom_site_refinement_flags
Nb Nb 0.28128(2) 1.37095(2) 0.215397(12) 0.02611(13) Uani 1 1 d .
N2 N 0.3026(2) 1.2268(2) 0.15618(13) 0.0295(5) Uani 1 1 d .
N3 N 0.4258(2) 1.4144(2) 0.15822(13) 0.0288(5) Uani 1 1 d .
C21 C 0.2976(3) 1.1166(3) 0.21089(16) 0.0305(6) Uani 1 1 d .
C37 C 0.3350(3) 1.5398(3) 0.17082(17) 0.0291(6) Uani 1 1 d .
C38 C 0.2795(3) 1.6498(3) 0.10073(17) 0.0326(6) Uani 1 1 d .
N1 N 0.3289(3) 1.3233(3) 0.33019(14) 0.0367(6) Uani 1 1 d .
C34 C 0.8345(3) 1.2432(3) 0.18438(19) 0.0401(7) Uani 1 1 d .
C33 C 0.7675(3) 1.1657(3) 0.17297(19) 0.0405(7) Uani 1 1 d .
C35 C 0.7690(3) 1.3764(3) 0.18652(17) 0.0350(7) Uani 1 1 d .
C27 C 0.3504(3) 1.2070(3) 0.07503(17) 0.0322(6) Uani 1 1 d .
C31 C 0.5638(3) 1.3587(3) 0.16496(15) 0.0281(6) Uani 1 1 d .
C26 C 0.4023(3) 0.9932(3) 0.21970(18) 0.0368(7) Uani 1 1 d .
C36 C 0.6338(3) 1.4340(3) 0.17530(16) 0.0313(6) Uani 1 1 d .
C25 C 0.3945(4) 0.8889(3) 0.27404(18) 0.0450(8) Uani 1 1 d .
C351 C 0.8422(4) 1.4582(4) 0.2015(3) 0.0488(8) Uani 1 1 d .
C211 C 0.1292(4) 1.3325(4) 0.0113(3) 0.0579(10) Uani 1 1 d .
C311 C 0.3845(4) 1.7064(4) 0.0680(2) 0.0428(8) Uani 1 1 d .
C310 C 0.1571(3) 1.7584(3) 0.1296(2) 0.0453(8) Uani 1 1 d .
C32 C 0.6321(3) 1.2242(3) 0.16387(17) 0.0337(6) Uani 1 1 d .
C39 C 0.2429(4) 1.5993(4) 0.0346(2) 0.0412(7) Uani 1 1 d .
C22 C 0.1852(3) 1.1336(3) 0.25964(17) 0.0358(7) Uani 1 1 d .
C16 C 0.1449(4) 1.2962(4) 0.42021(19) 0.0479(8) Uani 1 1 d .
C28 C 0.2496(3) 1.2043(3) 0.02023(17) 0.0348(6) Uani 1 1 d .
C23 C 0.1751(4) 1.0295(3) 0.31515(18) 0.0441(8) Uani 1 1 d .
C210 C 0.3193(4) 1.1866(5) -0.0601(2) 0.0510(9) Uani 1 1 d .
C17 C 0.4370(4) 1.2062(4) 0.3659(2) 0.0487(8) Uani 1 1 d .
C12 C 0.1216(3) 1.5004(3) 0.33425(18) 0.0418(8) Uani 1 1 d .
C24 C 0.2807(4) 0.9080(4) 0.3210(2) 0.0509(9) Uani 1 1 d .
C11 C 0.2013(3) 1.3705(3) 0.36506(16) 0.0384(7) Uani 1 1 d .
C13 C -0.0135(4) 1.5552(4) 0.3546(2) 0.0524(9) Uani 1 1 d .
C231 C 0.0492(5) 1.0491(6) 0.3636(3) 0.0649(11) Uani 1 1 d .
C29 C 0.2062(6) 1.0896(5) 0.0499(3) 0.0615(11) Uani 1 1 d .
C15 C 0.0135(4) 1.3514(4) 0.4435(2) 0.0539(9) Uani 1 1 d .
C18 C 0.5218(4) 1.2328(5) 0.4214(2) 0.0662(12) Uani 1 1 d .
C14 C -0.0643(4) 1.4795(5) 0.4090(2) 0.0586(10) Uani 1 1 d .
C331 C 0.8408(4) 1.0210(4) 0.1700(3) 0.0695(12) Uani 1 1 d .
H33A H 0.7780 0.9827 0.1617 0.104 Uiso 1 1 calc R
H33B H 0.8856 0.9765 0.2199 0.104 Uiso 1 1 calc R
H33C H 0.9064 1.0096 0.1264 0.104 Uiso 1 1 calc R
C251 C 0.5090(6) 0.7567(4) 0.2823(3) 0.0662(12) Uani 1 1 d .
C131 C -0.0960(5) 1.6926(5) 0.3178(3) 0.0713(12) Uani 1 1 d .
C111 C 0.5770(7) 1.3309(8) 0.3782(3) 0.0791(16) Uani 1 1 d .
C110 C 0.6357(7) 1.1009(10) 0.4468(5) 0.114(3) Uani 1 1 d .
C151 C -0.0473(6) 1.2748(7) 0.5049(3) 0.0733(14) Uani 1 1 d .
C19 C 0.4395(7) 1.2831(11) 0.4933(3) 0.106(3) Uani 1 1 d .
H36A H 0.591(3) 1.515(3) 0.1804(17) 0.024(7) Uiso 1 1 d .
H37A H 0.356(3) 1.570(3) 0.2143(17) 0.021(7) Uiso 1 1 d .
H22A H 0.108(3) 1.217(3) 0.2513(17) 0.026(7) Uiso 1 1 d .
H32A H 0.587(3) 1.173(3) 0.1552(17) 0.029(7) Uiso 1 1 d .
H34A H 0.921(4) 1.210(3) 0.1886(19) 0.037(8) Uiso 1 1 d .
H27B H 0.425(3) 1.133(3) 0.0761(18) 0.031(8) Uiso 1 1 d .
H27A H 0.373(3) 1.277(3) 0.0551(18) 0.029(8) Uiso 1 1 d .
H26A H 0.482(4) 0.980(3) 0.186(2) 0.040(9) Uiso 1 1 d .
H1 H 0.139(3) 1.473(3) 0.185(2) 0.047(9) Uiso 1 1 d .
H17B H 0.403(4) 1.142(4) 0.393(2) 0.055(11) Uiso 1 1 d .
H16A H 0.201(4) 1.201(4) 0.437(2) 0.064(12) Uiso 1 1 d .
H14A H -0.147(4) 1.518(4) 0.421(2) 0.054(11) Uiso 1 1 d .
H21A H 0.395(5) 1.099(5) -0.056(3) 0.076(13) Uiso 1 1 d .
H17A H 0.494(4) 1.169(4) 0.323(2) 0.057(11) Uiso 1 1 d .
H39A H 0.201(4) 1.667(4) -0.004(3) 0.064(12) Uiso 1 1 d .
H31D H 0.352(3) 1.772(3) 0.026(2) 0.035(8) Uiso 1 1 d .
H39B H 0.318(4) 1.531(4) 0.016(2) 0.042(9) Uiso 1 1 d .
H12A H 0.160(3) 1.555(3) 0.309(2) 0.038(9) Uiso 1 1 d .
H39C H 0.174(4) 1.567(3) 0.051(2) 0.041(9) Uiso 1 1 d .
H31A H 0.088(4) 1.725(4) 0.148(2) 0.051(10) Uiso 1 1 d .
H31E H 0.466(4) 1.638(4) 0.054(2) 0.044(9) Uiso 1 1 d .
H35A H 0.793(4) 1.554(5) 0.193(3) 0.071(13) Uiso 1 1 d .
H31F H 0.410(4) 1.737(5) 0.113(3) 0.075(13) Uiso 1 1 d .
H31C H 0.181(4) 1.796(4) 0.171(2) 0.056(11) Uiso 1 1 d .
H21D H 0.073(4) 1.335(4) -0.022(3) 0.066(12) Uiso 1 1 d .
H31B H 0.131(4) 1.824(5) 0.092(3) 0.063(12) Uiso 1 1 d .
H21B H 0.353(4) 1.252(4) -0.082(2) 0.059(11) Uiso 1 1 d .
H35B H 0.881(4) 1.430(4) 0.250(3) 0.054(11) Uiso 1 1 d .
H21E H 0.156(5) 1.409(5) -0.015(3) 0.084(15) Uiso 1 1 d .
H21C H 0.257(4) 1.184(4) -0.097(2) 0.055(10) Uiso 1 1 d .
H23A H -0.008(5) 1.136(5) 0.368(3) 0.072(14) Uiso 1 1 d .
H23B H 0.015(5) 1.006(5) 0.351(3) 0.081(17) Uiso 1 1 d .
H13A H -0.058(5) 1.759(5) 0.322(3) 0.088(16) Uiso 1 1 d .
H13B H -0.172(6) 1.735(5) 0.341(3) 0.094(17) Uiso 1 1 d .
H25A H 0.562(4) 0.752(4) 0.325(3) 0.065(12) Uiso 1 1 d .
H11D H 0.504(5) 1.415(5) 0.365(3) 0.066(14) Uiso 1 1 d .
H21F H 0.086(4) 1.347(4) 0.062(3) 0.065(12) Uiso 1 1 d .
H19A H 0.374(5) 1.365(5) 0.481(3) 0.067(16) Uiso 1 1 d .
H11E H 0.629(5) 1.352(4) 0.410(3) 0.073(13) Uiso 1 1 d .
H23C H 0.072(5) 1.019(5) 0.415(4) 0.092(17) Uiso 1 1 d .
H24A H 0.272(4) 0.839(5) 0.354(3) 0.075(14) Uiso 1 1 d .
H11A H 0.677(7) 1.110(7) 0.483(4) 0.12(2) Uiso 1 1 d .
H29A H 0.157(4) 1.103(4) 0.099(3) 0.068(12) Uiso 1 1 d .
H15A H -0.088(5) 1.319(5) 0.550(3) 0.093(16) Uiso 1 1 d .
H19C H 0.491(5) 1.297(5) 0.527(3) 0.090(15) Uiso 1 1 d .
H15B H 0.016(6) 1.193(7) 0.530(4) 0.11(2) Uiso 1 1 d .
H11F H 0.621(7) 1.298(7) 0.345(4) 0.12(3) Uiso 1 1 d .
H25B H 0.563(6) 0.741(6) 0.231(4) 0.112(19) Uiso 1 1 d .
H35C H 0.913(6) 1.447(5) 0.175(3) 0.097(18) Uiso 1 1 d .
H19B H 0.396(6) 1.225(6) 0.524(4) 0.11(2) Uiso 1 1 d .
H25C H 0.476(5) 0.696(6) 0.298(3) 0.095(18) Uiso 1 1 d .
H29B H 0.148(4) 1.086(4) 0.013(3) 0.063(11) Uiso 1 1 d .
H15C H -0.112(5) 1.268(5) 0.480(3) 0.074(14) Uiso 1 1 d .
H29C H 0.280(5) 1.013(5) 0.053(3) 0.074(15) Uiso 1 1 d .
H13C H -0.121(6) 1.696(6) 0.271(4) 0.10(2) Uiso 1 1 d .
H11B H 0.606(8) 1.034(8) 0.463(5) 0.15(3) Uiso 1 1 d .
H11C H 0.693(7) 1.064(7) 0.401(4) 0.12(2) Uiso 1 1 d .

loop_
_atom_site_aniso_label
_atom_site_aniso_U_11
_atom_site_aniso_U_22
_atom_site_aniso_U_33
_atom_site_aniso_U_23
_atom_site_aniso_U_13
_atom_site_aniso_U_12
Nb 0.02526(18) 0.03067(18) 0.02556(17) -0.00753(11) -0.00186(11) -0.01256(12)
N2 0.0312(12) 0.0320(12) 0.0294(12) -0.0088(10) -0.0005(10) -0.0149(10)
N3 0.0253(12) 0.0293(12) 0.0340(12) -0.0089(10) -0.0019(9) -0.0110(10)
C21 0.0352(15) 0.0348(15) 0.0279(14) -0.0057(12) -0.0095(12) -0.0179(13)
C37 0.0260(14) 0.0327(15) 0.0329(15) -0.0120(12) -0.0020(11) -0.0128(12)
C38 0.0291(15) 0.0317(15) 0.0374(15) -0.0068(12) -0.0020(12) -0.0116(12)
N1 0.0432(15) 0.0429(14) 0.0276(12) -0.0083(11) -0.0040(11) -0.0186(12)
C34 0.0214(16) 0.0515(19) 0.0441(18) -0.0146(15) -0.0063(13) -0.0064(14)
C33 0.0328(16) 0.0410(17) 0.0449(18) -0.0164(14) -0.0076(13) -0.0058(14)
C35 0.0298(15) 0.0468(18) 0.0309(15) -0.0089(13) -0.0032(12) -0.0158(14)
C27 0.0326(16) 0.0337(16) 0.0318(15) -0.0081(13) 0.0010(12) -0.0137(15)
C31 0.0251(14) 0.0364(15) 0.0246(13) -0.0062(11) -0.0016(11) -0.0131(12)
C26 0.0421(18) 0.0357(16) 0.0332(15) -0.0082(13) -0.0077(14) -0.0129(14)
C36 0.0301(15) 0.0327(17) 0.0318(15) -0.0091(12) -0.0015(12) -0.0110(13)
C25 0.064(2) 0.0377(17) 0.0332(16) -0.0077(14) -0.0139(16) -0.0162(16)
C351 0.0355(19) 0.055(2) 0.063(2) -0.0108(19) -0.0131(18) -0.0216(17)
C211 0.043(2) 0.066(3) 0.064(3) -0.028(2) -0.020(2) -0.0079(19)
C311 0.0417(19) 0.0373(18) 0.048(2) 0.0015(16) -0.0022(16) -0.0172(16)
C310 0.0376(18) 0.0311(17) 0.059(2) -0.0049(17) 0.0012(16) -0.0058(15)
C32 0.0319(16) 0.0348(16) 0.0390(16) -0.0156(13) -0.0029(12) -0.0130(13)
C39 0.0437(19) 0.0442(19) 0.0361(17) -0.0027(15) -0.0061(15) -0.0178(17)
C22 0.0385(17) 0.0402(17) 0.0346(16) -0.0086(13) -0.0049(13) -0.0193(15)
C16 0.061(2) 0.062(2) 0.0339(17) -0.0153(16) 0.0034(16) -0.036(2)
C28 0.0398(16) 0.0359(16) 0.0344(15) -0.0112(12) -0.0031(13) -0.0177(13)
C23 0.057(2) 0.056(2) 0.0320(16) -0.0066(14) -0.0011(14) -0.0354(18)
C210 0.059(2) 0.065(2) 0.0354(18) -0.0182(17) -0.0020(16) -0.025(2)
C17 0.051(2) 0.054(2) 0.0386(18) 0.0004(16) -0.0069(16) -0.0211(18)
C12 0.049(2) 0.052(2) 0.0345(16) -0.0186(15) 0.0046(14) -0.0262(17)
C24 0.083(3) 0.047(2) 0.0336(17) -0.0010(15) -0.0104(17) -0.036(2)
C11 0.0457(18) 0.0540(19) 0.0260(14) -0.0159(14) 0.0007(13) -0.0265(16)
C13 0.048(2) 0.066(2) 0.050(2) -0.0269(18) 0.0025(16) -0.0221(18)
C231 0.076(3) 0.079(3) 0.056(3) -0.008(2) 0.011(2) -0.050(3)
C29 0.090(3) 0.072(3) 0.048(2) -0.009(2) -0.014(2) -0.056(3)
C15 0.065(2) 0.080(3) 0.0375(18) -0.0246(18) 0.0110(17) -0.045(2)
C18 0.057(2) 0.110(3) 0.0321(18) 0.007(2) -0.0140(16) -0.038(2)
C14 0.046(2) 0.088(3) 0.054(2) -0.034(2) 0.0138(18) -0.032(2)
C331 0.047(2) 0.047(2) 0.110(3) -0.036(2) -0.025(2) 0.0016(17)
C251 0.094(3) 0.039(2) 0.050(2) -0.0029(18) -0.018(2) -0.008(2)
C131 0.054(3) 0.068(3) 0.079(3) -0.027(2) 0.002(2) -0.006(2)
C111 0.082(4) 0.124(5) 0.055(3) -0.008(3) -0.019(3) -0.064(4)
C110 0.072(4) 0.158(7) 0.089(5) 0.043(5) -0.048(4) -0.040(4)
C151 0.085(3) 0.115(4) 0.050(2) -0.027(3) 0.021(2) -0.069(4)
C19 0.086(4) 0.217(9) 0.041(3) -0.037(4) -0.005(3) -0.078(6)

loop_
_atom_type_symbol
_atom_type_description
_atom_type_scat_dispersion_real
_atom_type_scat_dispersion_imag
_atom_type_scat_source
C C 0.0033 0.0016 'International Tables Vol C Tables 4.2.6.8 and 6.1.1.4'
H H 0.0000 0.0000 'International Tables Vol C Tables 4.2.6.8 and 6.1.1.4'
N N 0.0061 0.0033 'International Tables Vol C Tables 4.2.6.8 and 6.1.1.4'
Nb Nb -2.0727 0.6215 'International Tables Vol C Tables 4.2.6.8 and 6.1.1.4'

loop_
_geom_angle_atom_site_label_1
_geom_angle_atom_site_label_2
_geom_angle_atom_site_label_3
_geom_angle
H1 Nb N3 112.5(12)
H1 Nb N2 98.9(12)
N3 Nb N2 95.18(9)
H1 Nb N1 122.7(12)
N3 Nb N1 105.68(10)
N2 Nb N1 118.72(10)
H1 Nb C37 82.4(13)
N3 Nb C37 39.19(10)
N2 Nb C37 125.66(10)
N1 Nb C37 104.35(10)
H1 Nb C11 92.0(12)
N3 Nb C11 130.77(9)
N2 Nb C11 123.49(10)
N1 Nb C11 31.67(10)
C37 Nb C11 110.66(10)
C21 N2 C27 118.1(2)
C21 N2 Nb 108.79(17)
C27 N2 Nb 131.34(19)
C31 N3 C37 129.3(2)
C31 N3 Nb 133.49(19)
C37 N3 Nb 78.76(15)
C22 C21 C26 118.7(3)
C22 C21 N2 118.5(3)
C26 C21 N2 122.8(3)
N3 C37 C38 120.3(2)
N3 C37 Nb 62.05(14)
C38 C37 Nb 128.86(19)
C39 C38 C310 109.9(3)
C39 C38 C37 111.4(2)
C310 C38 C37 108.3(3)
C39 C38 C311 108.1(3)
C310 C38 C311 109.6(3)
C37 C38 C311 109.6(2)
C11 N1 C17 123.1(3)
C11 N1 Nb 99.57(18)
C17 N1 Nb 126.2(2)
C35 C34 C33 121.6(3)
C32 C33 C34 118.8(3)
C32 C33 C331 120.4(3)
C34 C33 C331 120.9(3)
C34 C35 C36 118.7(3)
C34 C35 C351 121.0(3)
C36 C35 C351 120.2(3)
N2 C27 C28 115.9(2)
C36 C31 C32 119.1(3)
C36 C31 N3 121.5(3)
C32 C31 N3 119.4(2)
C25 C26 C21 121.2(3)
C35 C36 C31 120.9(3)
C26 C25 C24 119.0(3)
C26 C25 C251 120.0(4)
C24 C25 C251 121.0(4)
C33 C32 C31 120.8(3)
C21 C22 C23 121.2(3)
C15 C16 C11 120.3(4)
C211 C28 C210 108.9(3)
C211 C28 C29 109.4(4)
C210 C28 C29 108.9(3)
C211 C28 C27 111.2(3)
C210 C28 C27 106.4(3)
C29 C28 C27 111.8(3)
C24 C23 C22 118.2(3)
C24 C23 C231 121.9(4)
C22 C23 C231 119.8(4)
N1 C17 C18 114.5(3)
C11 C12 C13 121.4(3)
C25 C24 C23 121.8(3)
C12 C11 C16 118.7(3)
C12 C11 N1 114.7(3)
C16 C11 N1 126.3(3)
C12 C11 Nb 80.96(18)
C16 C11 Nb 135.5(2)
N1 C11 Nb 48.76(13)
C14 C13 C12 117.9(4)
C14 C13 C131 122.5(4)
C12 C13 C131 119.5(4)
C16 C15 C14 119.4(3)
C16 C15 C151 121.0(4)
C14 C15 C151 119.7(4)
C111 C18 C19 110.4(6)
C111 C18 C110 109.4(5)
C19 C18 C110 110.1(6)
C111 C18 C17 110.3(3)
C19 C18 C17 110.2(4)
C110 C18 C17 106.4(5)
C13 C14 C15 122.2(4)

loop_
_geom_bond_atom_site_label_1
_geom_bond_atom_site_label_2
_geom_bond_distance
Nb H1 1.60(3)
Nb N3 1.967(2)
Nb N2 1.996(2)
Nb N1 2.017(2)
Nb C37 2.183(3)
Nb C11 2.645(3)
N2 C21 1.422(4)
N2 C27 1.472(4)
N3 C31 1.404(4)
N3 C37 1.407(4)
C21 C22 1.394(4)
C21 C26 1.398(4)
C37 C38 1.530(4)
C38 C39 1.517(4)
C38 C310 1.530(4)
C38 C311 1.541(4)
N1 C11 1.408(4)
N1 C17 1.455(4)
C34 C35 1.382(5)
C34 C33 1.393(5)
C33 C32 1.382(4)
C33 C331 1.506(5)
C35 C36 1.386(4)
C35 C351 1.507(5)
C27 C28 1.541(4)
C31 C36 1.392(4)
C31 C32 1.394(4)
C26 C25 1.380(5)
C25 C24 1.388(5)
C25 C251 1.509(5)
C211 C28 1.514(5)
C22 C23 1.397(5)
C16 C15 1.381(5)
C16 C11 1.407(5)
C28 C210 1.524(5)
C28 C29 1.527(5)
C23 C24 1.389(5)
C23 C231 1.506(6)
C17 C18 1.545(5)
C12 C11 1.399(5)
C12 C13 1.403(5)
C13 C14 1.373(6)
C13 C131 1.495(6)
C15 C14 1.396(6)
C15 C151 1.510(6)
C18 C111 1.505(7)
C18 C19 1.522(7)
C18 C110 1.530(9)
